data_4339889
loop_
_publ_author_name
'Benson, Mark A.'
'Zacchini, Stefano'
'Boomishankar, Ramamoorthy'
'Chan, Yuri'
'Steiner, Alexander'

_publ_section_title
;
 Alkylation and acylation of cyclotriphosphazenes.
;
_journal_issue 17
_journal_name_full 'Inorganic chemistry'
_journal_page_first 7097
_journal_page_last 7108
_journal_paper_doi 10.1021/ic7009463
_journal_volume 46
_journal_year 2007
_chemical_formula_sum 'C27 H65 Br N9 P3'
_chemical_formula_weight 688.70
_chemical_name_systematic
; 
 ? 
;
_space_group_IT_number 14
_symmetry_cell_setting monoclinic
_symmetry_space_group_name_Hall '-P 2yn'
_symmetry_space_group_name_H-M 'P 1 21/n 1'
_atom_sites_solution_hydrogens geom
_atom_sites_solution_primary direct
_atom_sites_solution_secondary difmap
_audit_creation_method SHELXL-97
_cell_angle_alpha 90.00
_cell_angle_beta 96.987(2)
_cell_angle_gamma 90.00
_cell_formula_units_Z 4
_cell_length_a 15.4068(18)
_cell_length_b 14.8526(18)
_cell_length_c 16.932(2)
_cell_measurement_temperature 100(2)
_cell_volume 3845.8(8)
_computing_structure_refinement 'SHELXL-97 (Sheldrick, 1997)'
_computing_structure_solution 'SHELXS-97 (Sheldrick, 1990)'
_diffrn_ambient_temperature 100(2)
_diffrn_measured_fraction_theta_full 0.995
_diffrn_measured_fraction_theta_max 0.995
_diffrn_measurement_device_type 'Bruker Smart Apex'
_diffrn_measurement_method omega-scans
_diffrn_radiation_monochromator graphite
_diffrn_radiation_source 'fine-focus sealed tube'
_diffrn_radiation_type MoK\a
_diffrn_radiation_wavelength 0.71073
_diffrn_reflns_av_R_equivalents 0.1193
_diffrn_reflns_av_sigmaI/netI 0.0981
_diffrn_reflns_limit_h_max 18
_diffrn_reflns_limit_h_min -17
_diffrn_reflns_limit_k_max 15
_diffrn_reflns_limit_k_min -17
_diffrn_reflns_limit_l_max 18
_diffrn_reflns_limit_l_min -20
_diffrn_reflns_number 19483
_diffrn_reflns_theta_full 25.03
_diffrn_reflns_theta_max 25.03
_diffrn_reflns_theta_min 1.83
_exptl_absorpt_coefficient_mu 1.223
_exptl_absorpt_correction_type none
_exptl_crystal_colour colourless
_exptl_crystal_density_diffrn 1.189
_exptl_crystal_density_method 'not measured'
_exptl_crystal_description prism
_exptl_crystal_F_000 1480
_exptl_crystal_size_max 0.2
_exptl_crystal_size_mid 0.2
_exptl_crystal_size_min 0.2
_refine_diff_density_max 1.033
_refine_diff_density_min -0.577
_refine_diff_density_rms 0.082
_refine_ls_extinction_method none
_refine_ls_goodness_of_fit_ref 1.035
_refine_ls_hydrogen_treatment mixed
_refine_ls_matrix_type full
_refine_ls_number_parameters 374
_refine_ls_number_reflns 6773
_refine_ls_number_restraints 360
_refine_ls_restrained_S_all 1.051
_refine_ls_R_factor_all 0.0771
_refine_ls_R_factor_gt 0.0542
_refine_ls_shift/su_max 0.000
_refine_ls_shift/su_mean 0.000
_refine_ls_structure_factor_coef Fsqd
_refine_ls_weighting_details 'calc w=1/[\s^2^(Fo^2^)+(0.0647P)^2^+0.0000P] where P=(Fo^2^+2Fc^2^)/3'
_refine_ls_weighting_scheme calc
_refine_ls_wR_factor_gt 0.1372
_refine_ls_wR_factor_ref 0.1449
_reflns_number_gt 4802
_reflns_number_total 6773
_reflns_threshold_expression >2sigma(I)
_cod_data_source_file ic7009463-file003.cif
_cod_data_source_block '[2All]Br'
_cod_original_cell_volume 3845.9(8)
_cod_original_sg_symbol_H-M P2(1)/n
_cod_database_code 4339889

loop_
_symmetry_equiv_pos_as_xyz
'x, y, z'
'-x+1/2, y+1/2, -z+1/2'
'-x, -y, -z'
'x-1/2, -y-1/2, z-1/2'

loop_
_atom_site_label
_atom_site_type_symbol
_atom_site_fract_x
_atom_site_fract_y
_atom_site_fract_z
_atom_site_U_iso_or_equiv
_atom_site_adp_type
_atom_site_occupancy
_atom_site_symmetry_multiplicity
_atom_site_calc_flag
_atom_site_refinement_flags
_atom_site_disorder_assembly
_atom_site_disorder_group
Br1 Br 0.63250(3) 0.17521(3) 0.20697(2) 0.03887(16) Uani 1 1 d . . .
P1 P 0.91985(6) 0.41788(7) 0.41272(5) 0.0284(3) Uani 1 1 d . . .
P2 P 0.82916(6) 0.23728(7) 0.38375(6) 0.0305(3) Uani 1 1 d . . .
P3 P 0.96580(6) 0.26643(7) 0.50910(6) 0.0315(3) Uani 1 1 d . C .
N1 N 0.84089(18) 0.3495(2) 0.36920(17) 0.0278(7) Uani 1 1 d . . .
N2 N 0.8959(2) 0.2065(2) 0.45540(18) 0.0345(8) Uani 1 1 d . . .
N3 N 0.98740(19) 0.3602(2) 0.46930(17) 0.0312(7) Uani 1 1 d . . .
C1 C 0.7776(2) 0.3918(3) 0.3048(2) 0.0313(9) Uani 1 1 d . . .
H1A H 0.7190 0.3653 0.3073 0.038 Uiso 1 1 calc R . .
H1B H 0.7735 0.4569 0.3162 0.038 Uiso 1 1 calc R . .
C2 C 0.8001(3) 0.3811(3) 0.2225(2) 0.0369(10) Uani 1 1 d . . .
H2 H 0.8034 0.3215 0.2025 0.044 Uiso 1 1 calc R . .
C3 C 0.8157(3) 0.4471(3) 0.1757(2) 0.0435(11) Uani 1 1 d . . .
H3A H 0.8130 0.5076 0.1936 0.052 Uiso 1 1 calc R . .
H3B H 0.8298 0.4349 0.1237 0.052 Uiso 1 1 calc R . .
N4 N 0.8691(2) 0.5000(2) 0.45089(19) 0.0322(8) Uani 1 1 d D . .
H4 H 0.896(2) 0.543(2) 0.455(2) 0.039 Uiso 1 1 d D . .
C41 C 0.8097(2) 0.4854(3) 0.5113(2) 0.0338(9) Uani 1 1 d D . .
H41A H 0.8356 0.5128 0.5620 0.041 Uiso 1 1 calc R . .
H41B H 0.8042 0.4199 0.5203 0.041 Uiso 1 1 calc R . .
C42 C 0.7191(2) 0.5248(3) 0.4884(2) 0.0382(10) Uani 1 1 d D . .
H42 H 0.6930 0.4958 0.4377 0.046 Uiso 1 1 calc R . .
C43 C 0.6615(3) 0.5024(3) 0.5529(3) 0.0473(11) Uani 1 1 d D . .
H43A H 0.6030 0.5276 0.5383 0.071 Uiso 1 1 calc R . .
H43B H 0.6872 0.5284 0.6036 0.071 Uiso 1 1 calc R . .
H43C H 0.6573 0.4369 0.5583 0.071 Uiso 1 1 calc R . .
C44 C 0.7224(3) 0.6260(3) 0.4750(3) 0.0649(15) Uani 1 1 d D . .
H44A H 0.7596 0.6389 0.4334 0.097 Uiso 1 1 calc R . .
H44B H 0.7465 0.6557 0.5246 0.097 Uiso 1 1 calc R . .
H44C H 0.6631 0.6485 0.4585 0.097 Uiso 1 1 calc R . .
N5 N 0.9713(2) 0.4694(2) 0.34784(18) 0.0314(8) Uani 1 1 d D . .
H5 H 0.946(2) 0.506(2) 0.326(2) 0.038 Uiso 1 1 d D . .
C51 C 1.0308(2) 0.4209(3) 0.3025(2) 0.0316(9) Uani 1 1 d D . .
H51A H 0.9961 0.3816 0.2634 0.038 Uiso 1 1 calc R . .
H51B H 1.0688 0.3817 0.3393 0.038 Uiso 1 1 calc R . .
C52 C 1.0884(2) 0.4818(3) 0.2585(2) 0.0355(10) Uani 1 1 d D . .
H52 H 1.1125 0.5308 0.2954 0.043 Uiso 1 1 calc R . .
C53 C 1.1643(3) 0.4268(3) 0.2340(3) 0.0567(13) Uani 1 1 d D . .
H53A H 1.2019 0.4657 0.2061 0.085 Uiso 1 1 calc R . .
H53B H 1.1414 0.3778 0.1986 0.085 Uiso 1 1 calc R . .
H53C H 1.1983 0.4014 0.2815 0.085 Uiso 1 1 calc R . .
C54 C 1.0362(3) 0.5249(3) 0.1849(2) 0.0399(10) Uani 1 1 d D . .
H54A H 1.0746 0.5645 0.1585 0.060 Uiso 1 1 calc R . .
H54B H 0.9877 0.5602 0.2013 0.060 Uiso 1 1 calc R . .
H54C H 1.0129 0.4776 0.1479 0.060 Uiso 1 1 calc R . .
N6 N 0.7273(2) 0.2174(2) 0.39426(18) 0.0346(8) Uani 1 1 d D . .
H6 H 0.699(2) 0.202(3) 0.3571(18) 0.042 Uiso 1 1 d D . .
C61 C 0.6816(2) 0.2594(3) 0.4549(2) 0.0386(10) Uani 1 1 d D . .
H61A H 0.6687 0.3230 0.4404 0.046 Uiso 1 1 calc R . .
H61B H 0.7195 0.2586 0.5065 0.046 Uiso 1 1 calc R . .
C62 C 0.5968(3) 0.2100(3) 0.4633(3) 0.0455(11) Uani 1 1 d D . .
H62 H 0.5619 0.2076 0.4095 0.055 Uiso 1 1 calc R . .
C63 C 0.6135(3) 0.1145(3) 0.4913(3) 0.0548(12) Uani 1 1 d D . .
H63A H 0.6475 0.0830 0.4545 0.082 Uiso 1 1 calc R . .
H63B H 0.5576 0.0835 0.4930 0.082 Uiso 1 1 calc R . .
H63C H 0.6464 0.1149 0.5447 0.082 Uiso 1 1 calc R . .
C64 C 0.5437(3) 0.2604(4) 0.5180(4) 0.0722(16) Uani 1 1 d D . .
H64A H 0.5332 0.3220 0.4983 0.108 Uiso 1 1 calc R . .
H64B H 0.5757 0.2622 0.5716 0.108 Uiso 1 1 calc R . .
H64C H 0.4876 0.2298 0.5196 0.108 Uiso 1 1 calc R . .
N7 N 0.8399(2) 0.1813(2) 0.3026(2) 0.0379(8) Uani 1 1 d D B .
H7 H 0.798(2) 0.169(3) 0.275(2) 0.045 Uiso 1 1 d D . .
C71 C 0.9219(3) 0.1730(3) 0.2687(2) 0.0429(11) Uani 1 1 d D . .
H71A H 0.9723 0.1794 0.3105 0.052 Uiso 1 1 calc R A 1
H71B H 0.9262 0.2198 0.2277 0.052 Uiso 1 1 calc R A 1
C72 C 0.9205(5) 0.0755(4) 0.2302(4) 0.037(2) Uiso 0.564(7) 1 d PD B 1
H72 H 0.8654 0.0677 0.1930 0.045 Uiso 0.564(7) 1 calc PR B 1
C73 C 0.9268(5) 0.0007(5) 0.2938(5) 0.045(2) Uiso 0.564(7) 1 d PD B 1
H73A H 0.8759 0.0040 0.3233 0.067 Uiso 0.564(7) 1 calc PR B 1
H73B H 0.9804 0.0087 0.3307 0.067 Uiso 0.564(7) 1 calc PR B 1
H73C H 0.9280 -0.0582 0.2679 0.067 Uiso 0.564(7) 1 calc PR B 1
C74 C 0.9984(5) 0.0716(6) 0.1835(5) 0.056(3) Uiso 0.564(7) 1 d PD B 1
H74A H 0.9936 0.1197 0.1436 0.084 Uiso 0.564(7) 1 calc PR B 1
H74B H 0.9996 0.0131 0.1569 0.084 Uiso 0.564(7) 1 calc PR B 1
H74C H 1.0524 0.0795 0.2199 0.084 Uiso 0.564(7) 1 calc PR B 1
C72' C 0.9739(5) 0.0877(5) 0.2776(5) 0.033(2) Uiso 0.436(7) 1 d PD B 2
H72' H 0.9854 0.0737 0.3357 0.040 Uiso 0.436(7) 1 calc PR B 2
C73' C 0.9154(6) 0.0147(7) 0.2387(7) 0.049(3) Uiso 0.436(7) 1 d PD B 2
H73D H 0.9465 -0.0430 0.2434 0.073 Uiso 0.436(7) 1 calc PR B 2
H73E H 0.8993 0.0292 0.1824 0.073 Uiso 0.436(7) 1 calc PR B 2
H73F H 0.8624 0.0105 0.2652 0.073 Uiso 0.436(7) 1 calc PR B 2
C74' C 1.0621(5) 0.0912(6) 0.2449(6) 0.041(3) Uiso 0.436(7) 1 d PD B 2
H74D H 1.0916 0.0329 0.2534 0.062 Uiso 0.436(7) 1 calc PR B 2
H74E H 1.0985 0.1384 0.2726 0.062 Uiso 0.436(7) 1 calc PR B 2
H74F H 1.0528 0.1046 0.1878 0.062 Uiso 0.436(7) 1 calc PR B 2
N8 N 0.9313(2) 0.2896(2) 0.59498(18) 0.0295(7) Uani 1 1 d D . .
H8 H 0.961(2) 0.326(2) 0.615(2) 0.035 Uiso 1 1 d D . .
C81 C 0.9184(3) 0.2178(3) 0.6519(2) 0.0365(10) Uani 1 1 d D . .
H81A H 0.9749 0.1877 0.6687 0.044 Uiso 1 1 calc R . .
H81B H 0.8775 0.1724 0.6258 0.044 Uiso 1 1 calc R . .
C82 C 0.8818(2) 0.2551(3) 0.7247(2) 0.0369(10) Uani 1 1 d D . .
H82 H 0.9201 0.3065 0.7451 0.044 Uiso 1 1 calc R . .
C83 C 0.8873(3) 0.1845(3) 0.7903(3) 0.0537(13) Uani 1 1 d D . .
H83A H 0.9478 0.1634 0.8018 0.081 Uiso 1 1 calc R . .
H83B H 0.8492 0.1337 0.7730 0.081 Uiso 1 1 calc R . .
H83C H 0.8686 0.2111 0.8384 0.081 Uiso 1 1 calc R . .
C84 C 0.7900(3) 0.2922(3) 0.7041(3) 0.0491(11) Uani 1 1 d D . .
H84A H 0.7690 0.3164 0.7522 0.074 Uiso 1 1 calc R . .
H84B H 0.7509 0.2438 0.6822 0.074 Uiso 1 1 calc R . .
H84C H 0.7907 0.3402 0.6645 0.074 Uiso 1 1 calc R . .
N9 N 1.0539(2) 0.2057(3) 0.52962(19) 0.0436(9) Uani 1 1 d D . .
H9 H 1.081(3) 0.219(3) 0.5689(18) 0.052 Uiso 1 1 d D . .
C91 C 1.1074(3) 0.1830(4) 0.4649(3) 0.0398(15) Uiso 0.746(5) 1 d PD C 1
H91A H 1.1366 0.2380 0.4482 0.048 Uiso 0.746(5) 1 calc PR C 1
H91B H 1.0688 0.1597 0.4183 0.048 Uiso 0.746(5) 1 calc PR C 1
C92 C 1.1754(4) 0.1130(4) 0.4927(4) 0.0388(16) Uiso 0.746(5) 1 d PD C 1
H92 H 1.2090 0.1366 0.5426 0.047 Uiso 0.746(5) 1 calc PR C 1
C93 C 1.2403(5) 0.1020(5) 0.4324(5) 0.080(2) Uiso 0.746(5) 1 d PD C 1
H93A H 1.2651 0.1608 0.4215 0.121 Uiso 0.746(5) 1 calc PR C 1
H93B H 1.2103 0.0768 0.3830 0.121 Uiso 0.746(5) 1 calc PR C 1
H93C H 1.2874 0.0612 0.4540 0.121 Uiso 0.746(5) 1 calc PR C 1
C94 C 1.1340(5) 0.0255(4) 0.5140(4) 0.073(2) Uiso 0.746(5) 1 d PD C 1
H94A H 1.1799 -0.0176 0.5330 0.109 Uiso 0.746(5) 1 calc PR C 1
H94B H 1.0987 0.0011 0.4668 0.109 Uiso 0.746(5) 1 calc PR C 1
H94C H 1.0967 0.0364 0.5559 0.109 Uiso 0.746(5) 1 calc PR C 1
C91' C 1.0736(8) 0.1124(8) 0.4956(9) 0.037(4) Uiso 0.254(5) 1 d PD C 2
H91C H 1.0751 0.0655 0.5373 0.044 Uiso 0.254(5) 1 calc PR C 2
H91D H 1.0287 0.0960 0.4511 0.044 Uiso 0.254(5) 1 calc PR C 2
C92' C 1.1635(10) 0.1225(9) 0.4665(10) 0.047(6) Uiso 0.254(5) 1 d PD C 2
H92' H 1.2070 0.1425 0.5117 0.056 Uiso 0.254(5) 1 calc PR C 2
C93' C 1.1939(10) 0.0349(9) 0.4332(10) 0.044(5) Uiso 0.254(5) 1 d PD C 2
H93D H 1.1994 -0.0111 0.4750 0.066 Uiso 0.254(5) 1 calc PR C 2
H93E H 1.2508 0.0441 0.4140 0.066 Uiso 0.254(5) 1 calc PR C 2
H93F H 1.1512 0.0151 0.3890 0.066 Uiso 0.254(5) 1 calc PR C 2
C94' C 1.1578(10) 0.1930(9) 0.4004(8) 0.033(4) Uiso 0.254(5) 1 d PD C 2
H94D H 1.1373 0.2502 0.4203 0.050 Uiso 0.254(5) 1 calc PR C 2
H94E H 1.1168 0.1725 0.3552 0.050 Uiso 0.254(5) 1 calc PR C 2
H94F H 1.2158 0.2016 0.3832 0.050 Uiso 0.254(5) 1 calc PR C 2

loop_
_atom_site_aniso_label
_atom_site_aniso_U_11
_atom_site_aniso_U_22
_atom_site_aniso_U_33
_atom_site_aniso_U_23
_atom_site_aniso_U_13
_atom_site_aniso_U_12
Br1 0.0406(3) 0.0474(3) 0.0256(2) 0.00073(18) -0.00802(16) -0.0140(2)
P1 0.0225(5) 0.0395(6) 0.0221(5) -0.0034(4) -0.0010(4) 0.0000(4)
P2 0.0301(5) 0.0367(6) 0.0231(5) -0.0035(4) -0.0035(4) 0.0027(5)
P3 0.0284(5) 0.0430(6) 0.0214(5) -0.0015(4) -0.0037(4) 0.0069(5)
N1 0.0236(16) 0.0330(18) 0.0250(16) 0.0004(14) -0.0045(13) 0.0046(14)
N2 0.0355(19) 0.0375(19) 0.0282(18) -0.0008(15) -0.0056(14) 0.0038(16)
N3 0.0238(16) 0.046(2) 0.0220(16) 0.0022(15) -0.0036(13) 0.0000(15)
C1 0.0235(19) 0.037(2) 0.031(2) 0.0007(18) -0.0069(16) 0.0049(17)
C2 0.039(2) 0.041(2) 0.027(2) -0.0035(19) -0.0097(17) 0.006(2)
C3 0.044(2) 0.056(3) 0.029(2) -0.004(2) -0.0020(18) -0.002(2)
N4 0.0286(18) 0.040(2) 0.0278(17) -0.0065(16) 0.0037(14) -0.0071(15)
C41 0.029(2) 0.048(3) 0.024(2) -0.0097(18) 0.0018(16) 0.0009(19)
C42 0.032(2) 0.046(3) 0.037(2) -0.009(2) 0.0069(18) 0.006(2)
C43 0.040(2) 0.059(3) 0.044(3) -0.007(2) 0.012(2) 0.006(2)
C44 0.066(3) 0.052(3) 0.083(4) -0.002(3) 0.033(3) 0.015(3)
N5 0.0274(18) 0.041(2) 0.0248(17) 0.0005(15) -0.0011(13) 0.0069(15)
C51 0.030(2) 0.040(2) 0.0241(19) 0.0007(17) 0.0009(16) 0.0080(18)
C52 0.036(2) 0.046(3) 0.024(2) 0.0021(18) 0.0042(17) 0.009(2)
C53 0.053(3) 0.076(4) 0.044(3) 0.016(3) 0.015(2) 0.026(3)
C54 0.044(2) 0.047(3) 0.029(2) 0.0009(19) 0.0046(18) 0.005(2)
N6 0.0321(19) 0.046(2) 0.0236(18) -0.0068(16) -0.0040(14) -0.0033(17)
C61 0.036(2) 0.039(2) 0.039(2) -0.0042(19) -0.0002(18) 0.002(2)
C62 0.038(2) 0.052(3) 0.047(3) -0.001(2) 0.005(2) -0.001(2)
C63 0.070(3) 0.051(3) 0.046(3) -0.002(2) 0.016(2) -0.010(3)
C64 0.051(3) 0.078(4) 0.090(4) -0.023(3) 0.022(3) -0.005(3)
N7 0.037(2) 0.043(2) 0.0314(19) -0.0043(16) -0.0048(15) 0.0096(17)
C71 0.050(3) 0.049(3) 0.030(2) -0.001(2) 0.0078(19) 0.010(2)
N8 0.0310(19) 0.0316(19) 0.0251(17) 0.0055(15) 0.0002(14) 0.0033(15)
C81 0.042(2) 0.034(2) 0.032(2) 0.0058(19) -0.0026(18) -0.002(2)
C82 0.038(2) 0.038(2) 0.035(2) 0.0098(19) 0.0056(18) -0.0057(19)
C83 0.056(3) 0.063(3) 0.044(3) 0.018(2) 0.012(2) -0.001(3)
C84 0.044(3) 0.053(3) 0.052(3) 0.006(2) 0.013(2) 0.003(2)
N9 0.045(2) 0.059(2) 0.0240(18) -0.0132(18) -0.0090(15) 0.0216(19)

loop_
_atom_type_symbol
_atom_type_description
_atom_type_scat_dispersion_real
_atom_type_scat_dispersion_imag
_atom_type_scat_source
C C 0.0033 0.0016 'International Tables Vol C Tables 4.2.6.8 and 6.1.1.4'
H H 0.0000 0.0000 'International Tables Vol C Tables 4.2.6.8 and 6.1.1.4'
N N 0.0061 0.0033 'International Tables Vol C Tables 4.2.6.8 and 6.1.1.4'
P P 0.1023 0.0942 'International Tables Vol C Tables 4.2.6.8 and 6.1.1.4'
Br Br -0.2901 2.4595 'International Tables Vol C Tables 4.2.6.8 and 6.1.1.4'

loop_
_geom_angle_atom_site_label_1
_geom_angle_atom_site_label_2
_geom_angle_atom_site_label_3
_geom_angle
N3 P1 N5 109.04(16)
N3 P1 N4 118.64(17)
N5 P1 N4 102.34(17)
N3 P1 N1 109.07(16)
N5 P1 N1 112.00(16)
N4 P1 N1 105.65(15)
N2 P2 N6 114.52(17)
N2 P2 N7 112.41(18)
N6 P2 N7 101.38(18)
N2 P2 N1 109.19(17)
N6 P2 N1 108.34(17)
N7 P2 N1 110.77(18)
N2 P3 N3 113.98(17)
N2 P3 N9 107.44(18)
N3 P3 N9 111.16(19)
N2 P3 N8 110.63(17)
N3 P3 N8 107.26(16)
N9 P3 N8 106.10(16)
C1 N1 P1 115.8(2)
C1 N1 P2 116.3(2)
P1 N1 P2 127.75(18)
P2 N2 P3 128.0(2)
P1 N3 P3 124.92(19)
C2 C1 N1 115.4(3)
C3 C2 C1 124.9(4)
C41 N4 P1 122.5(3)
N4 C41 C42 113.4(3)
C41 C42 C44 111.8(4)
C41 C42 C43 109.3(3)
C44 C42 C43 110.8(3)
C51 N5 P1 120.9(3)
N5 C51 C52 113.9(3)
C51 C52 C53 109.0(3)
C51 C52 C54 111.4(3)
C53 C52 C54 110.2(3)
C61 N6 P2 123.7(3)
N6 C61 C62 110.7(3)
C64 C62 C63 111.0(4)
C64 C62 C61 110.8(4)
C63 C62 C61 111.5(3)
C71 N7 P2 123.8(3)
N7 C71 C72' 120.8(4)
N7 C71 C72 105.7(4)
C72' C71 C72 41.4(4)
C74 C72 C73 110.5(6)
C74 C72 C71 106.1(5)
C73 C72 C71 112.0(5)
C71 C72' C73' 106.2(6)
C71 C72' C74' 115.0(6)
C73' C72' C74' 112.1(7)
C81 N8 P3 120.9(3)
N8 C81 C82 111.2(3)
C84 C82 C81 111.8(3)
C84 C82 C83 112.7(3)
C81 C82 C83 110.4(3)
C91 N9 C91' 51.0(5)
C91 N9 P3 119.3(3)
C91' N9 P3 127.8(6)
N9 C91 C92 110.6(4)
C94 C92 C91 111.7(5)
C94 C92 C93 113.5(5)
C91 C92 C93 110.7(6)
C92' C91' N9 104.9(9)
C93' C92' C94' 108.0(12)
C93' C92' C91' 111.6(12)
C94' C92' C91' 109.3(12)

loop_
_geom_bond_atom_site_label_1
_geom_bond_atom_site_label_2
_geom_bond_distance
P1 N3 1.578(3)
P1 N5 1.623(3)
P1 N4 1.624(3)
P1 N1 1.684(3)
P2 N2 1.560(3)
P2 N6 1.628(3)
P2 N7 1.632(3)
P2 N1 1.698(3)
P3 N2 1.594(3)
P3 N3 1.600(3)
P3 N9 1.632(3)
P3 N8 1.644(3)
N1 C1 1.509(4)
C1 C2 1.486(5)
C2 C3 1.302(5)
N4 C41 1.469(4)
C41 C42 1.520(5)
C42 C44 1.522(6)
C42 C43 1.524(5)
N5 C51 1.456(4)
C51 C52 1.524(5)
C52 C53 1.526(5)
C52 C54 1.539(5)
N6 C61 1.454(5)
C61 C62 1.521(5)
C62 C64 1.507(6)
C62 C63 1.509(6)
N7 C71 1.456(5)
C71 C72' 1.496(8)
C71 C72 1.586(7)
C72 C74 1.517(8)
C72 C73 1.542(8)
C72' C73' 1.509(10)
C72' C74' 1.530(9)
N8 C81 1.466(5)
C81 C82 1.521(5)
C82 C84 1.519(5)
C82 C83 1.521(5)
N9 C91 1.488(6)
N9 C91' 1.544(11)
C91 C92 1.510(7)
C92 C94 1.510(8)
C92 C93 1.522(8)
C91' C92' 1.533(13)
C92' C93' 1.515(13)
C92' C94' 1.527(13)

loop_
_geom_hbond_atom_site_label_D
_geom_hbond_atom_site_label_H
_geom_hbond_atom_site_label_A
_geom_hbond_distance_DH
_geom_hbond_distance_HA
_geom_hbond_distance_DA
_geom_hbond_angle_DHA
_geom_hbond_site_symmetry_A
N4 H4 N3 0.76(2) 2.52(3) 3.209(4) 151(4) 3_766
N5 H5 Br1 0.74(2) 2.81(2) 3.522(3) 161(4) 2_655
N6 H6 Br1 0.75(2) 2.65(2) 3.385(3) 164(4) .
N7 H7 Br1 0.77(2) 2.67(3) 3.402(3) 160(4) .
N8 H8 Br1 0.76(2) 2.89(3) 3.471(3) 135(4) 4_666
N9 H9 Br1 0.77(2) 2.85(3) 3.568(3) 157(4) 4_666
